data_2014336
loop_
_publ_author_name
'Oh, Myeong-Jin'
'Lee, Yong-Min'
'Lee, Seung Jae'
'Kang, Sung Kwon'
'Choi, Sung-Nak'

_publ_section_title
;
 Tris(1,10-phenanthroline)copper(II) di-\m-iodo-bis(diiodomercurate)
 dimethyl sulfoxide monohydrate
;
_journal_coeditor_code GA1111
_journal_issue 2
_journal_name_full 'Acta Crystallographica Section C'
_journal_page_first m51
_journal_page_last m53
_journal_paper_doi 10.1107/S0108270105043088
_journal_volume 62
_journal_year 2006
_chemical_formula_iupac '[Cu (C12 H8 N2)3] [Hg2 I6], C2 H6 O S, H2 O'
_chemical_formula_moiety 'C36 H24 Cu N6 2+, Hg2 I6 2-, C2 H6 O S H2 O'
_chemical_formula_sum 'C38 H32 Cu Hg2 I6 N6 O2 S'
_chemical_formula_weight 1862.88
_chemical_name_common '[Cu(phen)~3~][Hg~2~I~6~] DMSO H~2~O'
_chemical_name_systematic
;
Tris(1,10-phenanthroline)copper(II) di-\m-iodo-bis(diiodomercurate)
dimethyl sulfoxide monohydrate
;
_space_group_IT_number 14
_symmetry_cell_setting monoclinic
_symmetry_space_group_name_Hall '-P 2ybc'
_symmetry_space_group_name_H-M 'P 1 21/c 1'
_atom_sites_solution_hydrogens geom
_atom_sites_solution_primary direct
_atom_sites_solution_secondary difmap
_audit_creation_method SHELXL-97
_cell_angle_alpha 90.00
_cell_angle_beta 95.7890(10)
_cell_angle_gamma 90.00
_cell_formula_units_Z 4
_cell_length_a 12.6628(10)
_cell_length_b 18.8367(15)
_cell_length_c 20.1380(16)
_cell_measurement_reflns_used 4449
_cell_measurement_temperature 295(2)
_cell_measurement_theta_max 22.31
_cell_measurement_theta_min 2.30
_cell_volume 4778.9(7)
_computing_cell_refinement SMART
_computing_data_collection 'SMART (Bruker, 2002)'
_computing_data_reduction 'SAINT (Bruker, 2002)'
_computing_molecular_graphics 'ORTEP-3 for Windows (Farrugia, 1997)'
_computing_publication_material 'WinGX (Farrugia, 1999)'
_computing_structure_refinement 'SHELXL97 (Sheldrick, 1997)'
_computing_structure_solution 'SHELXS97 (Sheldrick, 1997)'
_diffrn_ambient_temperature 295(2)
_diffrn_measured_fraction_theta_full 0.999
_diffrn_measured_fraction_theta_max 0.999
_diffrn_measurement_device_type 'Bruker SMART CCD area-detector'
_diffrn_measurement_method '\f and \w'
_diffrn_radiation_monochromator graphite
_diffrn_radiation_source 'fine-focus sealed tube'
_diffrn_radiation_type MoK\a
_diffrn_radiation_wavelength 0.71073
_diffrn_reflns_av_R_equivalents 0.0463
_diffrn_reflns_av_sigmaI/netI 0.0552
_diffrn_reflns_limit_h_max 15
_diffrn_reflns_limit_h_min -15
_diffrn_reflns_limit_k_max 23
_diffrn_reflns_limit_k_min -20
_diffrn_reflns_limit_l_max 24
_diffrn_reflns_limit_l_min -24
_diffrn_reflns_number 29955
_diffrn_reflns_theta_full 26.00
_diffrn_reflns_theta_max 26.00
_diffrn_reflns_theta_min 1.94
_diffrn_standards_decay_% 0
_diffrn_standards_number 0
_exptl_absorpt_coefficient_mu 10.808
_exptl_absorpt_correction_T_max 0.339
_exptl_absorpt_correction_T_min 0.123
_exptl_absorpt_correction_type multi-scan
_exptl_absorpt_process_details '(SADABS; Bruker, 2002)'
_exptl_crystal_colour pale-green
_exptl_crystal_density_diffrn 2.589
_exptl_crystal_density_method 'not measured'
_exptl_crystal_description block
_exptl_crystal_F_000 3364
_exptl_crystal_size_max 0.25
_exptl_crystal_size_mid 0.17
_exptl_crystal_size_min 0.10
_refine_diff_density_max 0.973
_refine_diff_density_min -0.804
_refine_ls_extinction_method none
_refine_ls_goodness_of_fit_ref 1.004
_refine_ls_hydrogen_treatment mixed
_refine_ls_matrix_type full
_refine_ls_number_parameters 503
_refine_ls_number_reflns 9373
_refine_ls_number_restraints 1
_refine_ls_restrained_S_all 1.004
_refine_ls_R_factor_all 0.0850
_refine_ls_R_factor_gt 0.0411
_refine_ls_shift/su_max 0.001
_refine_ls_shift/su_mean 0.000
_refine_ls_structure_factor_coef Fsqd
_refine_ls_weighting_details 'calc w=1/[\s^2^(Fo^2^)+(0.0346P)^2^+0.3539P] where P=(Fo^2^+2Fc^2^)/3'
_refine_ls_weighting_scheme calc
_refine_ls_wR_factor_gt 0.0800
_refine_ls_wR_factor_ref 0.0943
_reflns_number_gt 5667
_reflns_number_total 9373
_reflns_threshold_expression I>2\s(I)
_cod_data_source_file ga1111.cif
_cod_data_source_block I
_cod_original_sg_symbol_H-M 'P 21/c'
_cod_database_code 2014336
_cod_database_fobs_code 2014336

loop_
_symmetry_equiv_pos_as_xyz
'x, y, z'
'-x, y+1/2, -z+1/2'
'-x, -y, -z'
'x, -y-1/2, z-1/2'

loop_
_atom_site_label
_atom_site_fract_x
_atom_site_fract_y
_atom_site_fract_z
_atom_site_U_iso_or_equiv
_atom_site_adp_type
_atom_site_calc_flag
_atom_site_refinement_flags
_atom_site_occupancy
_atom_site_disorder_assembly
_atom_site_disorder_group
_atom_site_type_symbol
Hg1 0.53965(3) 0.19334(2) 0.32123(2) 0.07655(14) Uani d . 1 . . Hg
Hg2 0.78518(3) 0.32874(2) 0.34363(2) 0.07752(14) Uani d . 1 . . Hg
I1 0.55199(4) 0.08333(3) 0.23408(3) 0.06933(19) Uani d . 1 . . I
I2 0.36353(5) 0.20453(4) 0.38488(3) 0.0784(2) Uani d . 1 . . I
I3 0.75655(4) 0.42870(3) 0.43599(3) 0.06960(19) Uani d . 1 . . I
I4 0.96517(5) 0.31916(4) 0.28361(3) 0.0737(2) Uani d . 1 . . I
I5 0.58883(5) 0.32360(3) 0.25383(3) 0.07090(19) Uani d . 1 . . I
I6 0.73985(5) 0.19213(3) 0.40651(3) 0.0711(2) Uani d . 1 . . I
Cu 0.15622(6) 0.29850(5) 0.58155(4) 0.0389(2) Uani d . 1 . . Cu
N1 0.1440(5) 0.3743(3) 0.5033(3) 0.0460(16) Uani d . 1 . . N
C2 0.0571(6) 0.4054(4) 0.4771(4) 0.057(2) Uani d . 1 . . C
H2 -0.0064 0.3949 0.4945 0.068 Uiso calc R 1 . . H
C3 0.0554(7) 0.4531(5) 0.4246(5) 0.067(3) Uani d . 1 . . C
H3 -0.0082 0.4727 0.4060 0.080 Uiso calc R 1 . . H
C4 0.1492(8) 0.4706(5) 0.4010(4) 0.068(3) Uani d . 1 . . C
H4 0.1500 0.5032 0.3663 0.081 Uiso calc R 1 . . H
C5 0.2438(7) 0.4399(5) 0.4285(4) 0.056(2) Uani d . 1 . . C
C6 0.3452(8) 0.4548(5) 0.4081(4) 0.072(3) Uani d . 1 . . C
H6 0.3507 0.4861 0.3729 0.087 Uiso calc R 1 . . H
C7 0.4340(7) 0.4249(6) 0.4382(5) 0.083(3) Uani d . 1 . . C
H7 0.4993 0.4372 0.4241 0.100 Uiso calc R 1 . . H
C8 0.4309(6) 0.3755(5) 0.4903(5) 0.062(2) Uani d . 1 . . C
C9 0.5206(7) 0.3423(6) 0.5237(6) 0.082(3) Uani d . 1 . . C
H9 0.5879 0.3526 0.5116 0.098 Uiso calc R 1 . . H
C10 0.5091(7) 0.2949(6) 0.5738(5) 0.080(3) Uani d . 1 . . C
H10 0.5678 0.2716 0.5951 0.096 Uiso calc R 1 . . H
C11 0.4087(6) 0.2823(5) 0.5923(4) 0.061(2) Uani d . 1 . . C
H11 0.4019 0.2515 0.6278 0.073 Uiso calc R 1 . . H
N12 0.3214(5) 0.3117(3) 0.5623(3) 0.0476(16) Uani d . 1 . . N
C13 0.3319(6) 0.3581(4) 0.5128(4) 0.0439(19) Uani d . 1 . . C
C14 0.2377(5) 0.3908(4) 0.4809(4) 0.0406(18) Uani d . 1 . . C
N15 0.1630(5) 0.3753(3) 0.6562(3) 0.0441(16) Uani d . 1 . . N
C16 0.2451(7) 0.4128(5) 0.6784(5) 0.065(2) Uani d . 1 . . C
H16 0.3080 0.4059 0.6592 0.078 Uiso calc R 1 . . H
C17 0.2441(7) 0.4630(5) 0.7297(5) 0.068(3) Uani d . 1 . . C
H17 0.3046 0.4890 0.7442 0.081 Uiso calc R 1 . . H
C18 0.1518(7) 0.4722(5) 0.7575(4) 0.063(2) Uani d . 1 . . C
H18 0.1488 0.5048 0.7920 0.075 Uiso calc R 1 . . H
C19 0.0624(6) 0.4340(4) 0.7351(4) 0.047(2) Uani d . 1 . . C
C20 -0.0380(7) 0.4388(5) 0.7629(4) 0.060(2) Uani d . 1 . . C
H20 -0.0440 0.4700 0.7981 0.072 Uiso calc R 1 . . H
C21 -0.1224(6) 0.4004(5) 0.7401(4) 0.061(2) Uani d . 1 . . C
H21 -0.1857 0.4054 0.7594 0.073 Uiso calc R 1 . . H
C22 -0.1166(6) 0.3513(4) 0.6859(4) 0.050(2) Uani d . 1 . . C
C23 -0.2007(6) 0.3089(5) 0.6582(5) 0.067(3) Uani d . 1 . . C
H23 -0.2658 0.3105 0.6758 0.080 Uiso calc R 1 . . H
C24 -0.1876(7) 0.2659(5) 0.6064(5) 0.071(3) Uani d . 1 . . C
H24 -0.2434 0.2377 0.5879 0.085 Uiso calc R 1 . . H
C25 -0.0907(7) 0.2640(4) 0.5809(4) 0.061(2) Uani d . 1 . . C
H25 -0.0830 0.2347 0.5445 0.073 Uiso calc R 1 . . H
N26 -0.0084(5) 0.3016(3) 0.6058(3) 0.0483(16) Uani d . 1 . . N
C27 -0.0208(6) 0.3460(4) 0.6576(4) 0.048(2) Uani d . 1 . . C
C28 0.0714(5) 0.3857(4) 0.6834(4) 0.0419(18) Uani d . 1 . . C
N29 0.1277(5) 0.2120(3) 0.5166(3) 0.0494(16) Uani d . 1 . . N
C30 0.0904(6) 0.2128(5) 0.4529(4) 0.060(2) Uani d . 1 . . C
H30 0.0767 0.2563 0.4319 0.072 Uiso calc R 1 . . H
C31 0.0707(7) 0.1506(6) 0.4162(4) 0.072(3) Uani d . 1 . . C
H31 0.0407 0.1527 0.3722 0.086 Uiso calc R 1 . . H
C32 0.0954(7) 0.0881(5) 0.4449(5) 0.072(3) Uani d . 1 . . C
H32 0.0836 0.0466 0.4202 0.086 Uiso calc R 1 . . H
C33 0.1385(6) 0.0839(4) 0.5114(4) 0.053(2) Uani d . 1 . . C
C34 0.1698(7) 0.0200(5) 0.5461(5) 0.071(3) Uani d . 1 . . C
H34 0.1634 -0.0229 0.5232 0.085 Uiso calc R 1 . . H
C35 0.2084(7) 0.0201(5) 0.6110(5) 0.068(3) Uani d . 1 . . C
H35 0.2278 -0.0226 0.6321 0.082 Uiso calc R 1 . . H
C36 0.2197(6) 0.0848(5) 0.6474(4) 0.055(2) Uani d . 1 . . C
C37 0.2587(7) 0.0885(5) 0.7136(5) 0.070(3) Uani d . 1 . . C
H37 0.2819 0.0475 0.7362 0.084 Uiso calc R 1 . . H
C38 0.2634(7) 0.1515(5) 0.7459(4) 0.067(3) Uani d . 1 . . C
H38 0.2885 0.1533 0.7909 0.081 Uiso calc R 1 . . H
C39 0.2309(6) 0.2144(5) 0.7122(4) 0.056(2) Uani d . 1 . . C
H39 0.2336 0.2574 0.7350 0.067 Uiso calc R 1 . . H
N40 0.1962(4) 0.2124(3) 0.6477(3) 0.0465(16) Uani d . 1 . . N
C41 0.1902(5) 0.1492(4) 0.6155(4) 0.0447(19) Uani d . 1 . . C
C42 0.1513(5) 0.1485(4) 0.5462(4) 0.0454(19) Uani d . 1 . . C
S 0.6139(3) 0.4490(2) 0.05364(17) 0.1205(12) Uani d . 1 . . S
C43 0.5597(8) 0.4968(6) 0.1164(6) 0.116(4) Uani d . 1 . . C
H43A 0.6021 0.5382 0.1274 0.174 Uiso calc R 1 . . H
H43B 0.5586 0.4675 0.1553 0.174 Uiso calc R 1 . . H
H43C 0.4886 0.5110 0.1010 0.174 Uiso calc R 1 . . H
C44 0.5211(9) 0.3839(7) 0.0498(7) 0.148(5) Uani d . 1 . . C
H44A 0.5354 0.3501 0.0163 0.222 Uiso calc R 1 . . H
H44B 0.4521 0.4043 0.0388 0.222 Uiso calc R 1 . . H
H44C 0.5233 0.3606 0.0923 0.222 Uiso calc R 1 . . H
O1 0.7139(9) 0.4193(6) 0.0868(6) 0.198(5) Uani d . 1 . . O
O2W 0.9239(7) 0.4118(5) 0.1136(5) 0.131(3) Uani d D 1 . . O
H2W 0.857(5) 0.398(9) 0.116(9) 0.197 Uiso d D 1 . . H

loop_
_atom_site_aniso_label
_atom_site_aniso_U_11
_atom_site_aniso_U_22
_atom_site_aniso_U_33
_atom_site_aniso_U_12
_atom_site_aniso_U_13
_atom_site_aniso_U_23
Hg1 0.0749(2) 0.0728(3) 0.0854(3) -0.0067(2) 0.0252(2) -0.0172(2)
Hg2 0.0711(2) 0.0786(3) 0.0847(3) -0.0098(2) 0.0169(2) -0.0245(2)
I1 0.0584(3) 0.0716(5) 0.0789(4) 0.0013(3) 0.0119(3) -0.0201(3)
I2 0.0774(4) 0.0849(5) 0.0769(5) 0.0132(4) 0.0270(3) 0.0044(4)
I3 0.0614(3) 0.0689(4) 0.0809(5) -0.0098(3) 0.0188(3) -0.0215(3)
I4 0.0659(4) 0.0858(5) 0.0707(4) -0.0017(3) 0.0132(3) -0.0136(3)
I5 0.0746(4) 0.0654(4) 0.0684(4) -0.0077(3) -0.0135(3) 0.0154(3)
I6 0.0824(4) 0.0581(4) 0.0689(4) -0.0023(3) -0.0123(3) 0.0090(3)
Cu 0.0401(5) 0.0380(6) 0.0388(5) 0.0016(4) 0.0057(4) 0.0007(4)
N1 0.048(4) 0.043(4) 0.048(4) 0.004(3) 0.006(3) -0.006(3)
C2 0.058(5) 0.056(6) 0.056(6) -0.003(4) 0.008(4) -0.007(5)
C3 0.069(6) 0.069(7) 0.060(6) 0.005(5) -0.002(5) -0.004(5)
C4 0.097(7) 0.046(6) 0.057(6) 0.010(5) -0.003(5) 0.009(4)
C5 0.076(6) 0.053(6) 0.041(5) -0.007(5) 0.013(4) 0.000(4)
C6 0.091(7) 0.074(7) 0.057(6) -0.015(6) 0.033(5) 0.013(5)
C7 0.061(6) 0.109(9) 0.086(8) -0.024(6) 0.037(5) 0.019(7)
C8 0.053(5) 0.068(7) 0.068(6) -0.019(5) 0.017(5) 0.002(5)
C9 0.043(5) 0.098(9) 0.106(9) -0.013(5) 0.012(5) 0.005(7)
C10 0.045(5) 0.102(9) 0.091(8) -0.005(5) 0.001(5) 0.010(7)
C11 0.058(5) 0.065(6) 0.058(6) 0.005(5) -0.001(4) 0.002(4)
N12 0.050(4) 0.048(4) 0.045(4) -0.005(3) 0.007(3) -0.003(3)
C13 0.060(5) 0.037(5) 0.036(5) -0.010(4) 0.010(4) -0.006(4)
C14 0.044(4) 0.038(5) 0.042(5) -0.007(4) 0.018(3) -0.007(4)
N15 0.041(3) 0.046(4) 0.046(4) 0.001(3) 0.006(3) 0.006(3)
C16 0.060(5) 0.071(7) 0.067(6) 0.011(5) 0.020(5) 0.008(5)
C17 0.057(5) 0.079(7) 0.067(7) -0.004(5) 0.006(5) -0.005(5)
C18 0.071(6) 0.055(6) 0.061(6) 0.016(5) -0.001(5) -0.014(4)
C19 0.053(5) 0.047(5) 0.041(5) 0.012(4) 0.002(4) 0.000(4)
C20 0.073(6) 0.066(6) 0.042(5) 0.022(5) 0.016(4) 0.003(4)
C21 0.048(5) 0.078(7) 0.060(6) 0.013(5) 0.020(4) 0.007(5)
C22 0.050(5) 0.057(6) 0.045(5) 0.012(4) 0.012(4) 0.008(4)
C23 0.041(4) 0.080(7) 0.081(7) 0.005(5) 0.016(5) 0.001(6)
C24 0.069(6) 0.067(7) 0.076(7) -0.008(5) 0.004(5) -0.013(5)
C25 0.064(6) 0.051(6) 0.067(6) 0.006(5) 0.009(5) -0.010(5)
N26 0.059(4) 0.039(4) 0.046(4) 0.003(3) 0.004(3) -0.001(3)
C27 0.050(5) 0.048(5) 0.044(5) 0.004(4) 0.003(4) 0.010(4)
C28 0.045(4) 0.039(5) 0.042(5) 0.011(4) 0.007(4) 0.009(4)
N29 0.052(4) 0.045(4) 0.053(4) 0.001(3) 0.013(3) 0.003(3)
C30 0.061(5) 0.064(6) 0.054(6) 0.002(5) 0.002(4) 0.002(5)
C31 0.088(7) 0.079(8) 0.045(6) -0.006(6) -0.004(5) -0.015(5)
C32 0.086(7) 0.070(7) 0.061(7) 0.011(6) 0.015(5) -0.017(5)
C33 0.061(5) 0.046(6) 0.055(6) 0.002(4) 0.018(4) -0.003(4)
C34 0.103(7) 0.038(6) 0.075(7) 0.001(5) 0.023(6) 0.000(5)
C35 0.092(7) 0.039(6) 0.079(7) 0.012(5) 0.032(6) 0.006(5)
C36 0.061(5) 0.050(6) 0.054(6) 0.009(4) 0.010(4) 0.006(4)
C37 0.072(6) 0.061(7) 0.078(7) 0.011(5) 0.005(5) 0.013(5)
C38 0.077(6) 0.074(7) 0.050(6) 0.010(5) 0.003(4) 0.007(5)
C39 0.058(5) 0.059(6) 0.051(6) 0.002(4) 0.007(4) -0.007(4)
N40 0.046(4) 0.041(4) 0.053(4) 0.000(3) 0.011(3) -0.001(3)
C41 0.043(4) 0.042(5) 0.051(5) -0.004(4) 0.012(4) 0.001(4)
C42 0.047(4) 0.039(5) 0.052(5) 0.008(4) 0.018(4) -0.002(4)
S 0.117(2) 0.155(3) 0.091(2) 0.030(3) 0.0185(19) 0.040(2)
C43 0.101 0.068 0.174(12) 0.003(6) -0.008(8) -0.014(8)
C44 0.105 0.121 0.215(15) -0.040(8) -0.005(10) 0.007(11)
O1 0.176(9) 0.138 0.278(15) 0.062(7) 0.016(9) 0.078(8)
O2W 0.160(8) 0.090(6) 0.150(8) -0.003(6) 0.046(7) 0.002(5)

loop_
_atom_type_symbol
_atom_type_description
_atom_type_scat_dispersion_real
_atom_type_scat_dispersion_imag
_atom_type_scat_source
C C 0.0033 0.0016 'International Tables Vol C Tables 4.2.6.8 and 6.1.1.4'
H H 0.0000 0.0000 'International Tables Vol C Tables 4.2.6.8 and 6.1.1.4'
N N 0.0061 0.0033 'International Tables Vol C Tables 4.2.6.8 and 6.1.1.4'
Cu Cu 0.3201 1.2651 'International Tables Vol C Tables 4.2.6.8 and 6.1.1.4'
I I -0.4742 1.8119 'International Tables Vol C Tables 4.2.6.8 and 6.1.1.4'
Hg Hg -2.3894 9.2266 'International Tables Vol C Tables 4.2.6.8 and 6.1.1.4'
O O 0.0106 0.0060 'International Tables Vol C Tables 4.2.6.8 and 6.1.1.4'
S S 0.1246 0.1234 'International Tables Vol C Tables 4.2.6.8 and 6.1.1.4'

loop_
_geom_angle_atom_site_label_1
_geom_angle_atom_site_label_2
_geom_angle_atom_site_label_3
_geom_angle
_geom_angle_publ_flag
N1 Cu N12 77.9(2) yes
N1 Cu N15 93.6(2) ?
N1 Cu N26 98.5(2) ?
N1 Cu N29 93.7(2) ?
N1 Cu N40 166.8(2) yes
N12 Cu N15 94.5(2) ?
N12 Cu N26 171.5(2) yes
N12 Cu N29 94.9(2) ?
N12 Cu N40 91.5(2) ?
N15 Cu N26 78.0(2) yes
N15 Cu N29 169.1(2) yes
N15 Cu N40 95.1(2) ?
N26 Cu N29 93.0(2) ?
N26 Cu N40 93.0(2) ?
N29 Cu N40 79.2(2) yes
I1 Hg1 I2 118.02(2) yes
I1 Hg1 I5 108.19(2) ?
I1 Hg1 I6 105.66(2) ?
I2 Hg1 I5 112.57(2) ?
I2 Hg1 I6 115.68(3) ?
I5 Hg1 I6 93.86(2) yes
I3 Hg2 I4 122.37(2) yes
I3 Hg2 I5 106.53(2) ?
I3 Hg2 I6 105.52(3) ?
I4 Hg2 I5 115.20(2) ?
I4 Hg2 I6 110.15(2) ?
I5 Hg2 I6 92.661(19) yes
Hg1 I5 Hg2 87.016(19) yes
Hg1 I6 Hg2 86.309(19) yes
C2 N1 C14 119.7(7) ?
C2 N1 Cu 126.5(6) ?
C14 N1 Cu 113.8(5) ?
N1 C2 C3 123.0(8) ?
N1 C2 H2 118.5 ?
C3 C2 H2 118.5 ?
C4 C3 C2 118.5(8) ?
C4 C3 H3 120.8 ?
C2 C3 H3 120.8 ?
C3 C4 C5 120.3(8) ?
C3 C4 H4 119.9 ?
C5 C4 H4 119.9 ?
C4 C5 C14 117.4(8) ?
C4 C5 C6 124.9(9) ?
C14 C5 C6 117.7(8) ?
C7 C6 C5 121.9(8) ?
C7 C6 H6 119.0 ?
C5 C6 H6 119.0 ?
C6 C7 C8 121.9(8) ?
C6 C7 H7 119.1 ?
C8 C7 H7 119.1 ?
C7 C8 C9 124.7(8) ?
C7 C8 C13 119.0(8) ?
C9 C8 C13 116.3(8) ?
C10 C9 C8 120.1(8) ?
C10 C9 H9 119.9 ?
C8 C9 H9 119.9 ?
C9 C10 C11 118.8(8) ?
C9 C10 H10 120.6 ?
C11 C10 H10 120.6 ?
N12 C11 C10 123.6(9) ?
N12 C11 H11 118.2 ?
C10 C11 H11 118.2 ?
C11 N12 C13 118.0(7) ?
C11 N12 Cu 130.0(6) ?
C13 N12 Cu 112.0(5) ?
N12 C13 C8 123.1(7) ?
N12 C13 C14 118.1(7) ?
C8 C13 C14 118.8(7) ?
N1 C14 C5 121.1(7) ?
N1 C14 C13 118.2(7) ?
C5 C14 C13 120.7(7) ?
C16 N15 C28 118.3(7) ?
C16 N15 Cu 126.9(6) ?
C28 N15 Cu 114.8(5) ?
N15 C16 C17 123.7(8) ?
N15 C16 H16 118.1 ?
C17 C16 H16 118.1 ?
C18 C17 C16 117.5(8) ?
C18 C17 H17 121.2 ?
C16 C17 H17 121.2 ?
C17 C18 C19 120.8(8) ?
C17 C18 H18 119.6 ?
C19 C18 H18 119.6 ?
C18 C19 C28 117.2(7) ?
C18 C19 C20 124.5(8) ?
C28 C19 C20 118.2(7) ?
C21 C20 C19 122.6(8) ?
C21 C20 H20 118.7 ?
C19 C20 H20 118.7 ?
C20 C21 C22 120.6(8) ?
C20 C21 H21 119.7 ?
C22 C21 H21 119.7 ?
C27 C22 C23 117.0(8) ?
C27 C22 C21 118.0(7) ?
C23 C22 C21 125.0(8) ?
C24 C23 C22 120.3(8) ?
C24 C23 H23 119.9 ?
C22 C23 H23 119.9 ?
C23 C24 C25 119.2(8) ?
C23 C24 H24 120.4 ?
C25 C24 H24 120.4 ?
N26 C25 C24 123.1(8) ?
N26 C25 H25 118.5 ?
C24 C25 H25 118.5 ?
C25 N26 C27 118.3(7) ?
C25 N26 Cu 129.5(6) ?
C27 N26 Cu 112.0(5) ?
N26 C27 C22 122.0(7) ?
N26 C27 C28 116.4(7) ?
C22 C27 C28 121.5(8) ?
N15 C28 C19 122.5(7) ?
N15 C28 C27 118.6(7) ?
C19 C28 C27 118.9(7) ?
C30 N29 C42 118.6(7) ?
C30 N29 Cu 128.2(6) ?
C42 N29 Cu 113.2(5) ?
N29 C30 C31 122.2(8) ?
N29 C30 H30 118.9 ?
C31 C30 H30 118.9 ?
C32 C31 C30 119.3(9) ?
C32 C31 H31 120.3 ?
C30 C31 H31 120.3 ?
C31 C32 C33 121.1(9) ?
C31 C32 H32 119.4 ?
C33 C32 H32 119.4 ?
C32 C33 C42 116.3(8) ?
C32 C33 C34 125.4(9) ?
C42 C33 C34 118.2(8) ?
C35 C34 C33 122.0(8) ?
C35 C34 H34 119.0 ?
C33 C34 H34 119.0 ?
C34 C35 C36 120.5(8) ?
C34 C35 H35 119.7 ?
C36 C35 H35 119.7 ?
C37 C36 C41 116.8(8) ?
C37 C36 C35 123.5(8) ?
C41 C36 C35 119.7(8) ?
C38 C37 C36 120.4(9) ?
C38 C37 H37 119.8 ?
C36 C37 H37 119.8 ?
C37 C38 C39 120.6(8) ?
C37 C38 H38 119.7 ?
C39 C38 H38 119.7 ?
N40 C39 C38 120.1(8) ?
N40 C39 H39 120.0 ?
C38 C39 H39 120.0 ?
C39 N40 C41 119.3(7) ?
C39 N40 Cu 128.6(6) ?
C41 N40 Cu 111.9(5) ?
N40 C41 C36 122.7(7) ?
N40 C41 C42 118.2(7) ?
C36 C41 C42 119.1(7) ?
N29 C42 C33 122.3(7) ?
N29 C42 C41 117.3(7) ?
C33 C42 C41 120.4(7) ?
O1 S C44 107.7(7) ?
O1 S C43 104.4(7) ?
C44 S C43 94.8(6) ?
S C43 H43A 109.5 ?
S C43 H43B 109.5 ?
H43A C43 H43B 109.5 ?
S C43 H43C 109.5 ?
H43A C43 H43C 109.5 ?
H43B C43 H43C 109.5 ?
S C44 H44A 109.5 ?
S C44 H44B 109.5 ?
H44A C44 H44B 109.5 ?
S C44 H44C 109.5 ?
H44A C44 H44C 109.5 ?
H44B C44 H44C 109.5 ?

loop_
_geom_bond_atom_site_label_1
_geom_bond_atom_site_label_2
_geom_bond_site_symmetry_2
_geom_bond_distance
_geom_bond_publ_flag
Cu N1 . 2.120(6) yes
Cu N12 . 2.179(6) yes
Cu N15 . 2.082(6) yes
Cu N26 . 2.189(6) yes
Cu N29 . 2.098(6) yes
Cu N40 . 2.128(6) yes
Hg1 I1 . 2.7301(7) yes
Hg1 I2 . 2.6903(8) yes
Hg1 I5 . 2.9020(8) yes
Hg1 I6 . 2.9151(7) yes
Hg2 I3 . 2.6967(7) yes
Hg2 I4 . 2.6914(8) yes
Hg2 I5 . 2.9248(7) yes
Hg2 I6 . 2.9499(8) yes
N1 C2 . 1.309(9) ?
N1 C14 . 1.347(8) ?
C2 C3 . 1.386(12) ?
C2 H2 . 0.9300 ?
C3 C4 . 1.364(12) ?
C3 H3 . 0.9300 ?
C4 C5 . 1.393(11) ?
C4 H4 . 0.9300 ?
C5 C14 . 1.413(10) ?
C5 C6 . 1.416(11) ?
C6 C7 . 1.346(12) ?
C6 H6 . 0.9300 ?
C7 C8 . 1.406(12) ?
C7 H7 . 0.9300 ?
C8 C9 . 1.407(11) ?
C8 C13 . 1.415(10) ?
C9 C10 . 1.366(13) ?
C9 H9 . 0.9300 ?
C10 C11 . 1.382(11) ?
C10 H10 . 0.9300 ?
C11 N12 . 1.326(9) ?
C11 H11 . 0.9300 ?
N12 C13 . 1.343(9) ?
C13 C14 . 1.435(10) ?
N15 C16 . 1.297(10) ?
N15 C28 . 1.346(9) ?
C16 C17 . 1.401(12) ?
C16 H16 . 0.9300 ?
C17 C18 . 1.358(11) ?
C17 H17 . 0.9300 ?
C18 C19 . 1.379(10) ?
C18 H18 . 0.9300 ?
C19 C28 . 1.396(10) ?
C19 C20 . 1.442(11) ?
C20 C21 . 1.335(11) ?
C20 H20 . 0.9300 ?
C21 C22 . 1.438(11) ?
C21 H21 . 0.9300 ?
C22 C27 . 1.395(10) ?
C22 C23 . 1.401(11) ?
C23 C24 . 1.345(12) ?
C23 H23 . 0.9300 ?
C24 C25 . 1.377(11) ?
C24 H24 . 0.9300 ?
C25 N26 . 1.317(9) ?
C25 H25 . 0.9300 ?
N26 C27 . 1.358(9) ?
C27 C28 . 1.439(10) ?
N29 C30 . 1.320(9) ?
N29 C42 . 1.357(9) ?
C30 C31 . 1.394(12) ?
C30 H30 . 0.9300 ?
C31 C32 . 1.335(12) ?
C31 H31 . 0.9300 ?
C32 C33 . 1.396(11) ?
C32 H32 . 0.9300 ?
C33 C42 . 1.406(10) ?
C33 C34 . 1.426(11) ?
C34 C35 . 1.350(12) ?
C34 H34 . 0.9300 ?
C35 C36 . 1.422(11) ?
C35 H35 . 0.9300 ?
C36 C37 . 1.375(11) ?
C36 C41 . 1.406(10) ?
C37 C38 . 1.352(12) ?
C37 H37 . 0.9300 ?
C38 C39 . 1.406(11) ?
C38 H38 . 0.9300 ?
C39 N40 . 1.329(9) ?
C39 H39 . 0.9300 ?
N40 C41 . 1.353(9) ?
C41 C42 . 1.432(10) ?
S O1 . 1.480(10) ?
S C44 . 1.694(11) ?
S C43 . 1.748(12) ?
C43 H43A . 0.9600 ?
C43 H43B . 0.9600 ?
C43 H43C . 0.9600 ?
C44 H44A . 0.9600 ?
C44 H44B . 0.9600 ?
C44 H44C . 0.9600 ?
O2W H2W . 0.89(8) ?

loop_
_geom_hbond_atom_site_label_D
_geom_hbond_atom_site_label_H
_geom_hbond_atom_site_label_A
_geom_hbond_site_symmetry_A
_geom_hbond_distance_DH
_geom_hbond_distance_HA
_geom_hbond_distance_DA
_geom_hbond_angle_DHA
O2W H2W O1 . 0.89(8) 1.89(10) 2.664(14) 144(15)
C4 H4 C~g~ 3_566 0.93 2.74 3.619(10) 160

loop_
_geom_torsion_atom_site_label_1
_geom_torsion_atom_site_label_2
_geom_torsion_atom_site_label_3
_geom_torsion_atom_site_label_4
_geom_torsion
I2 Hg1 I5 Hg2 116.86(2)
I1 Hg1 I5 Hg2 -110.91(2)
I6 Hg1 I5 Hg2 -3.03(2)
I4 Hg2 I5 Hg1 116.76(3)
I3 Hg2 I5 Hg1 -104.05(3)
I6 Hg2 I5 Hg1 2.99(2)
I2 Hg1 I6 Hg2 -114.34(3)
I1 Hg1 I6 Hg2 113.12(2)
I5 Hg1 I6 Hg2 3.01(2)
I4 Hg2 I6 Hg1 -121.08(2)
I3 Hg2 I6 Hg1 104.99(2)
I5 Hg2 I6 Hg1 -2.98(2)
N15 Cu N1 C2 -84.0(6)
N29 Cu N1 C2 88.0(6)
N40 Cu N1 C2 145.1(9)
N12 Cu N1 C2 -177.8(7)
N26 Cu N1 C2 -5.6(7)
N15 Cu N1 C14 95.2(5)
N29 Cu N1 C14 -92.8(5)
N40 Cu N1 C14 -35.7(13)
N12 Cu N1 C14 1.4(5)
N26 Cu N1 C14 173.6(5)
C14 N1 C2 C3 2.7(12)
Cu N1 C2 C3 -178.1(6)
N1 C2 C3 C4 -2.7(13)
C2 C3 C4 C5 1.2(13)
C3 C4 C5 C14 0.0(12)
C3 C4 C5 C6 -179.5(9)
C4 C5 C6 C7 177.9(9)
C14 C5 C6 C7 -1.6(14)
C5 C6 C7 C8 2.0(16)
C6 C7 C8 C9 179.9(10)
C6 C7 C8 C13 -1.6(16)
C7 C8 C9 C10 -180.0(11)
C13 C8 C9 C10 1.5(14)
C8 C9 C10 C11 -2.2(16)
C9 C10 C11 N12 2.7(16)
C10 C11 N12 C13 -2.4(12)
C10 C11 N12 Cu 178.8(7)
N15 Cu N12 C11 85.4(7)
N29 Cu N12 C11 -89.1(7)
N1 Cu N12 C11 178.2(7)
N40 Cu N12 C11 -9.8(7)
N15 Cu N12 C13 -93.4(5)
N29 Cu N12 C13 92.1(5)
N1 Cu N12 C13 -0.6(5)
N40 Cu N12 C13 171.4(5)
C11 N12 C13 C8 1.7(11)
Cu N12 C13 C8 -179.3(6)
C11 N12 C13 C14 -179.1(7)
Cu N12 C13 C14 -0.2(8)
C7 C8 C13 N12 -179.9(8)
C9 C8 C13 N12 -1.3(12)
C7 C8 C13 C14 1.0(12)
C9 C8 C13 C14 179.6(8)
C2 N1 C14 C5 -1.4(11)
Cu N1 C14 C5 179.4(6)
C2 N1 C14 C13 177.3(7)
Cu N1 C14 C13 -2.0(8)
C4 C5 C14 N1 0.0(11)
C6 C5 C14 N1 179.6(7)
C4 C5 C14 C13 -178.6(7)
C6 C5 C14 C13 0.9(11)
N12 C13 C14 N1 1.5(10)
C8 C13 C14 N1 -179.3(7)
N12 C13 C14 C5 -179.9(7)
C8 C13 C14 C5 -0.7(11)
N29 Cu N15 C16 148.8(11)
N1 Cu N15 C16 -79.0(7)
N40 Cu N15 C16 91.0(7)
N12 Cu N15 C16 -0.9(7)
N26 Cu N15 C16 -176.9(7)
N29 Cu N15 C28 -31.0(15)
N1 Cu N15 C28 101.2(5)
N40 Cu N15 C28 -88.8(5)
N12 Cu N15 C28 179.4(5)
N26 Cu N15 C28 3.3(5)
C28 N15 C16 C17 0.8(12)
Cu N15 C16 C17 -179.0(6)
N15 C16 C17 C18 0.3(14)
C16 C17 C18 C19 -0.7(13)
C17 C18 C19 C28 0.2(12)
C17 C18 C19 C20 178.1(8)
C18 C19 C20 C21 -179.5(8)
C28 C19 C20 C21 -1.5(12)
C19 C20 C21 C22 0.3(13)
C20 C21 C22 C27 -1.0(12)
C20 C21 C22 C23 -179.6(8)
C27 C22 C23 C24 -0.4(13)
C21 C22 C23 C24 178.3(8)
C22 C23 C24 C25 0.1(14)
C23 C24 C25 N26 1.2(14)
C24 C25 N26 C27 -2.1(12)
C24 C25 N26 Cu 172.3(6)
N15 Cu N26 C25 -178.7(7)
N29 Cu N26 C25 -4.9(7)
N1 Cu N26 C25 89.4(7)
N40 Cu N26 C25 -84.2(7)
N15 Cu N26 C27 -4.1(5)
N29 Cu N26 C27 169.8(5)
N1 Cu N26 C27 -95.9(5)
N40 Cu N26 C27 90.5(5)
C25 N26 C27 C22 1.7(11)
Cu N26 C27 C22 -173.7(6)
C25 N26 C27 C28 179.6(6)
Cu N26 C27 C28 4.2(8)
C23 C22 C27 N26 -0.5(11)
C21 C22 C27 N26 -179.3(7)
C23 C22 C27 C28 -178.3(7)
C21 C22 C27 C28 2.9(11)
C16 N15 C28 C19 -1.4(11)
Cu N15 C28 C19 178.4(5)
C16 N15 C28 C27 178.1(7)
Cu N15 C28 C27 -2.1(8)
C18 C19 C28 N15 0.9(11)
C20 C19 C28 N15 -177.2(7)
C18 C19 C28 C27 -178.5(7)
C20 C19 C28 C27 3.4(11)
N26 C27 C28 N15 -1.6(10)
C22 C27 C28 N15 176.3(7)
N26 C27 C28 C19 177.9(7)
C22 C27 C28 C19 -4.2(11)
N15 Cu N29 C30 118.1(12)
N1 Cu N29 C30 -14.0(7)
N40 Cu N29 C30 177.2(7)
N12 Cu N29 C30 -92.2(7)
N26 Cu N29 C30 84.7(7)
N15 Cu N29 C42 -61.4(14)
N1 Cu N29 C42 166.5(5)
N40 Cu N29 C42 -2.3(5)
N12 Cu N29 C42 88.3(5)
N26 Cu N29 C42 -94.8(5)
C42 N29 C30 C31 2.5(12)
Cu N29 C30 C31 -177.0(6)
N29 C30 C31 C32 -3.6(14)
C30 C31 C32 C33 1.2(15)
C31 C32 C33 C42 1.8(13)
C31 C32 C33 C34 -178.4(9)
C32 C33 C34 C35 -178.2(9)
C42 C33 C34 C35 1.6(13)
C33 C34 C35 C36 -0.3(14)
C34 C35 C36 C37 -179.9(9)
C34 C35 C36 C41 0.2(13)
C41 C36 C37 C38 2.6(13)
C35 C36 C37 C38 -177.4(9)
C36 C37 C38 C39 -1.4(14)
C37 C38 C39 N40 -0.8(13)
C38 C39 N40 C41 1.6(11)
C38 C39 N40 Cu -173.5(6)
N15 Cu N40 C39 -10.1(7)
N29 Cu N40 C39 179.3(7)
N1 Cu N40 C39 120.7(11)
N12 Cu N40 C39 84.5(7)
N26 Cu N40 C39 -88.3(7)
N15 Cu N40 C41 174.4(5)
N29 Cu N40 C41 3.8(5)
N1 Cu N40 C41 -54.7(12)
N12 Cu N40 C41 -90.9(5)
N26 Cu N40 C41 96.3(5)
C39 N40 C41 C36 -0.4(11)
Cu N40 C41 C36 175.6(6)
C39 N40 C41 C42 179.2(7)
Cu N40 C41 C42 -4.8(8)
C37 C36 C41 N40 -1.8(12)
C35 C36 C41 N40 178.2(7)
C37 C36 C41 C42 178.7(7)
C35 C36 C41 C42 -1.4(11)
C30 N29 C42 C33 0.8(11)
Cu N29 C42 C33 -179.6(6)
C30 N29 C42 C41 -179.1(7)
Cu N29 C42 C41 0.5(8)
C32 C33 C42 N29 -2.9(12)
C34 C33 C42 N29 177.3(7)
C32 C33 C42 C41 177.0(7)
C34 C33 C42 C41 -2.8(11)
N40 C41 C42 N29 3.1(10)
C36 C41 C42 N29 -177.3(7)
N40 C41 C42 C33 -176.9(7)
C36 C41 C42 C33 2.7(11)
